data_1502527
loop_
_publ_author_name
'Gutierrez, Elisa G.'
'Wong, Casey J.'
'Sahin, Aziza H.'
'Franz, Annaliese K.'

_publ_section_title
;
 Enantioselective and regioselective indium(III)-catalyzed addition of
 pyrroles to isatins.
;
_journal_issue 21
_journal_name_full 'Organic letters'
_journal_page_first 5754
_journal_page_last 5757
_journal_paper_doi 10.1021/ol202329s
_journal_volume 13
_journal_year 2011
_chemical_formula_moiety 'C14 H13 Cl N2 O2'
_chemical_formula_sum 'C14 H13 Cl N2 O2'
_chemical_formula_weight 276.71
_chemical_name_common (S)-5-chloro-1-methyl-3-hydroxy-3-(1-methyl-1H-pyrrol-2-yl)-indolin-2-one
_chemical_name_systematic
; 
 ? 
;
_space_group_IT_number 19
_symmetry_cell_setting orthorhombic
_symmetry_space_group_name_Hall 'P 2ac 2ab'
_symmetry_space_group_name_H-M 'P 21 21 21'
_atom_sites_solution_hydrogens geom
_atom_sites_solution_primary direct
_atom_sites_solution_secondary difmap
_audit_creation_method SHELXL-97
_cell_angle_alpha 90.00
_cell_angle_beta 90.00
_cell_angle_gamma 90.00
_cell_formula_units_Z 4
_cell_length_a 5.296(2)
_cell_length_b 12.430(5)
_cell_length_c 20.001(8)
_cell_measurement_reflns_used 9990
_cell_measurement_temperature 90(2)
_cell_measurement_theta_max 30.7
_cell_measurement_theta_min 2.6
_cell_volume 1316.7(9)
_computing_cell_refinement 'SAINT (Bruker, 2010)'
_computing_data_collection 'SMART (Bruker, 2005)'
_computing_data_reduction 'SAINT (Bruker, 2010)'
_computing_publication_material 'SHELXL-97 (Sheldrick, 2008)'
_computing_structure_refinement 'SHELXL-97 (Sheldrick, 2008)'
_computing_structure_solution 'SHELXS-97 (Sheldrick, 2008)'
_diffrn_ambient_temperature 90(2)
_diffrn_measured_fraction_theta_full 0.951
_diffrn_measured_fraction_theta_max 0.951
_diffrn_measurement_device_type 'Bruker SMART 1000'
_diffrn_measurement_method \w
_diffrn_radiation_monochromator graphite
_diffrn_radiation_source 'fine-focus sealed tube'
_diffrn_radiation_type MoK\a
_diffrn_radiation_wavelength 0.71073
_diffrn_reflns_av_R_equivalents 0.0498
_diffrn_reflns_av_sigmaI/netI 0.0445
_diffrn_reflns_limit_h_max 7
_diffrn_reflns_limit_h_min -7
_diffrn_reflns_limit_k_max 17
_diffrn_reflns_limit_k_min -18
_diffrn_reflns_limit_l_max 28
_diffrn_reflns_limit_l_min -27
_diffrn_reflns_number 16828
_diffrn_reflns_theta_full 31.26
_diffrn_reflns_theta_max 31.26
_diffrn_reflns_theta_min 1.93
_exptl_absorpt_coefficient_mu 0.289
_exptl_absorpt_correction_T_max 0.9469
_exptl_absorpt_correction_T_min 0.9109
_exptl_absorpt_correction_type multi-scan
_exptl_absorpt_process_details 'SADABS (Sheldrick, 2006)'
_exptl_crystal_colour yellow
_exptl_crystal_density_diffrn 1.396
_exptl_crystal_density_method 'not measured'
_exptl_crystal_description block
_exptl_crystal_F_000 576
_exptl_crystal_size_max 0.33
_exptl_crystal_size_mid 0.28
_exptl_crystal_size_min 0.19
_refine_diff_density_max 0.595
_refine_diff_density_min -0.936
_refine_diff_density_rms 0.119
_refine_ls_abs_structure_details 'Flack H D (1983), Acta Cryst. A39, 876-881'
_refine_ls_abs_structure_Flack 0.02(9)
_refine_ls_extinction_method none
_refine_ls_goodness_of_fit_ref 1.196
_refine_ls_hydrogen_treatment mixed
_refine_ls_matrix_type full
_refine_ls_number_parameters 224
_refine_ls_number_reflns 4001
_refine_ls_number_restraints 0
_refine_ls_restrained_S_all 1.196
_refine_ls_R_factor_all 0.0698
_refine_ls_R_factor_gt 0.0505
_refine_ls_shift/su_max 0.126
_refine_ls_shift/su_mean 0.004
_refine_ls_structure_factor_coef Fsqd
_refine_ls_weighting_details 'calc w=1/[\s^2^(Fo^2^)+(0.0421P)^2^+1.4821P] where P=(Fo^2^+2Fc^2^)/3'
_refine_ls_weighting_scheme calc
_refine_ls_wR_factor_gt 0.1171
_refine_ls_wR_factor_ref 0.1356
_reflns_number_gt 3398
_reflns_number_total 4001
_reflns_threshold_expression >2sigma(I)
_cod_data_source_file ol202329s_si_002.cif
_cod_data_source_block NT93
_cod_original_cell_volume 1316.6(9)
_cod_database_code 1502527

loop_
_symmetry_equiv_pos_as_xyz
'x, y, z'
'-x+1/2, -y, z+1/2'
'-x, y+1/2, -z+1/2'
'x+1/2, -y+1/2, -z'

loop_
_atom_site_label
_atom_site_type_symbol
_atom_site_fract_x
_atom_site_fract_y
_atom_site_fract_z
_atom_site_U_iso_or_equiv
_atom_site_adp_type
_atom_site_occupancy
_atom_site_symmetry_multiplicity
_atom_site_calc_flag
Cl1 Cl 1.37357(13) 0.45911(5) 0.78397(3) 0.02355(15) Uani 1 1 d
N1 N 0.5614(4) 0.27746(18) 0.61431(11) 0.0190(4) Uani 1 1 d
C10 C 0.6346(5) 0.5429(2) 0.57498(12) 0.0182(4) Uani 1 1 d
C5 C 1.1335(6) 0.4002(2) 0.73475(13) 0.0205(5) Uani 1 1 d
C1 C 0.5613(5) 0.3416(2) 0.55819(12) 0.0172(5) Uani 1 1 d
C3 C 0.8797(5) 0.4005(2) 0.63582(12) 0.0189(5) Uani 1 1 d
C4 C 1.0747(5) 0.4472(2) 0.67244(13) 0.0189(5) Uani 1 1 d
C2 C 0.7651(5) 0.4343(2) 0.56858(13) 0.0188(5) Uani 1 1 d
C6 C 1.0089(5) 0.3094(2) 0.75922(13) 0.0206(5) Uani 1 1 d
C8 C 0.7520(5) 0.3091(2) 0.65994(14) 0.0192(5) Uani 1 1 d
C11 C 0.6103(5) 0.6084(2) 0.63110(13) 0.0199(5) Uani 1 1 d
C7 C 0.8127(5) 0.2613(2) 0.72125(13) 0.0207(5) Uani 1 1 d
C12 C 0.4683(5) 0.7013(2) 0.61233(14) 0.0233(5) Uani 1 1 d
C9 C 0.3918(6) 0.1860(2) 0.62400(14) 0.0226(5) Uani 1 1 d
C13 C 0.4089(5) 0.6891(2) 0.54514(14) 0.0231(5) Uani 1 1 d
C14 C 0.4955(6) 0.5611(2) 0.45120(14) 0.0262(6) Uani 1 1 d
H14A H 0.662(15) 0.590(5) 0.421(3) 0.10(2) Uiso 1 1 d
H14B H 0.480(10) 0.485(4) 0.438(2) 0.067(16) Uiso 1 1 d
H14C H 0.371(11) 0.608(4) 0.424(2) 0.063(14) Uiso 1 1 d
N13 N 0.5087(4) 0.59326(19) 0.52233(12) 0.0201(4) Uani 1 1 d
O2 O 0.9412(4) 0.43923(16) 0.51433(9) 0.0202(4) Uani 1 1 d
O1 O 0.4239(4) 0.32905(16) 0.50903(9) 0.0215(4) Uani 1 1 d
H12 H 0.426(6) 0.768(3) 0.6404(15) 0.018(8) Uiso 1 1 d
H11 H 0.688(6) 0.590(3) 0.6756(17) 0.018(8) Uiso 1 1 d
H13 H 0.306(7) 0.736(3) 0.5130(17) 0.027(9) Uiso 1 1 d
H7 H 0.724(6) 0.194(3) 0.7415(17) 0.025(9) Uiso 1 1 d
H6 H 1.051(7) 0.276(3) 0.8073(16) 0.022(8) Uiso 1 1 d
H4 H 1.164(7) 0.510(3) 0.6565(17) 0.021(8) Uiso 1 1 d
H9A H 0.327(8) 0.189(3) 0.669(2) 0.034(10) Uiso 1 1 d
H9B H 0.257(8) 0.190(3) 0.590(2) 0.041(11) Uiso 1 1 d
H9C H 0.491(7) 0.114(3) 0.6160(17) 0.024(9) Uiso 1 1 d
H2 H 1.048(10) 0.380(4) 0.522(2) 0.060(14) Uiso 1 1 d

loop_
_atom_site_aniso_label
_atom_site_aniso_U_11
_atom_site_aniso_U_22
_atom_site_aniso_U_33
_atom_site_aniso_U_23
_atom_site_aniso_U_13
_atom_site_aniso_U_12
Cl1 0.0255(3) 0.0235(3) 0.0217(3) -0.0012(2) -0.0070(3) -0.0013(3)
N1 0.0195(10) 0.0206(10) 0.0169(10) -0.0009(8) -0.0010(8) -0.0012(8)
C10 0.0176(10) 0.0196(10) 0.0175(10) 0.0005(9) -0.0007(9) -0.0021(11)
C5 0.0196(11) 0.0212(11) 0.0207(11) -0.0032(9) -0.0006(10) 0.0004(10)
C1 0.0174(11) 0.0187(11) 0.0155(11) -0.0008(9) -0.0007(9) 0.0023(9)
C3 0.0187(11) 0.0193(11) 0.0186(11) -0.0019(9) 0.0011(10) 0.0016(10)
C4 0.0186(11) 0.0196(11) 0.0185(11) 0.0004(9) -0.0027(9) 0.0001(9)
C2 0.0170(11) 0.0217(12) 0.0178(11) -0.0001(9) 0.0007(9) 0.0002(9)
C6 0.0247(13) 0.0187(12) 0.0185(12) -0.0006(9) -0.0009(10) 0.0002(10)
C8 0.0211(12) 0.0185(11) 0.0180(11) -0.0018(9) 0.0010(10) 0.0006(10)
C11 0.0196(11) 0.0204(11) 0.0196(11) -0.0016(9) 0.0023(10) -0.0031(10)
C7 0.0251(12) 0.0199(11) 0.0172(11) -0.0004(10) -0.0004(10) 0.0003(10)
C12 0.0235(12) 0.0214(12) 0.0248(13) -0.0008(10) 0.0042(11) -0.0015(11)
C9 0.0241(13) 0.0223(12) 0.0215(12) -0.0012(10) -0.0002(11) -0.0034(11)
C13 0.0230(13) 0.0209(12) 0.0255(13) 0.0010(10) 0.0006(11) 0.0015(11)
C14 0.0349(16) 0.0237(14) 0.0201(12) 0.0029(11) -0.0034(11) -0.0004(12)
N13 0.0206(10) 0.0201(10) 0.0197(10) 0.0028(8) -0.0001(9) -0.0004(8)
O2 0.0188(8) 0.0227(9) 0.0192(8) 0.0013(7) 0.0041(7) 0.0018(7)
O1 0.0200(9) 0.0241(9) 0.0203(9) -0.0015(7) -0.0031(7) -0.0010(7)

loop_
_atom_type_symbol
_atom_type_description
_atom_type_scat_dispersion_real
_atom_type_scat_dispersion_imag
_atom_type_scat_source
C C 0.0033 0.0016 'International Tables Vol C Tables 4.2.6.8 and 6.1.1.4'
H H 0.0000 0.0000 'International Tables Vol C Tables 4.2.6.8 and 6.1.1.4'
N N 0.0061 0.0033 'International Tables Vol C Tables 4.2.6.8 and 6.1.1.4'
O O 0.0106 0.0060 'International Tables Vol C Tables 4.2.6.8 and 6.1.1.4'
Cl Cl 0.1484 0.1585 'International Tables Vol C Tables 4.2.6.8 and 6.1.1.4'

loop_
_geom_angle_atom_site_label_1
_geom_angle_atom_site_label_2
_geom_angle_atom_site_label_3
_geom_angle
C1 N1 C8 111.4(2)
C1 N1 C9 124.0(2)
C8 N1 C9 124.6(2)
N13 C10 C11 107.5(2)
N13 C10 C2 123.5(2)
C11 C10 C2 129.0(2)
C6 C5 C4 122.7(3)
C6 C5 Cl1 118.7(2)
C4 C5 Cl1 118.6(2)
O1 C1 N1 125.2(2)
O1 C1 C2 126.6(2)
N1 C1 C2 108.2(2)
C4 C3 C8 120.8(2)
C4 C3 C2 129.8(2)
C8 C3 C2 109.3(2)
C3 C4 C5 117.1(2)
C3 C4 H4 122(2)
C5 C4 H4 121(2)
O2 C2 C10 108.8(2)
O2 C2 C3 114.7(2)
C10 C2 C3 110.4(2)
O2 C2 C1 111.9(2)
C10 C2 C1 110.2(2)
C3 C2 C1 100.6(2)
C5 C6 C7 120.0(2)
C5 C6 H6 121.9(19)
C7 C6 H6 118.1(19)
C7 C8 C3 122.2(3)
C7 C8 N1 127.6(2)
C3 C8 N1 110.2(2)
C10 C11 C12 108.1(2)
C10 C11 H11 122.7(18)
C12 C11 H11 129.3(18)
C8 C7 C6 117.2(2)
C8 C7 H7 125.3(19)
C6 C7 H7 117.5(19)
C13 C12 C11 106.6(2)
C13 C12 H12 124.6(17)
C11 C12 H12 128.7(18)
N1 C9 H9A 108(2)
N1 C9 H9B 108(2)
H9A C9 H9B 113(3)
N1 C9 H9C 109.5(19)
H9A C9 H9C 111(3)
H9B C9 H9C 108(3)
N13 C13 C12 109.1(2)
N13 C13 H13 119(2)
C12 C13 H13 132(2)
N13 C14 H14A 113(3)
N13 C14 H14B 121(3)
H14A C14 H14B 103(4)
N13 C14 H14C 112(3)
H14A C14 H14C 92(4)
H14B C14 H14C 110(4)
C13 N13 C10 108.7(2)
C13 N13 C14 122.2(2)
C10 N13 C14 128.9(2)
C2 O2 H2 104(3)

loop_
_geom_bond_atom_site_label_1
_geom_bond_atom_site_label_2
_geom_bond_distance
Cl1 C5 1.767(3)
N1 C1 1.377(3)
N1 C8 1.417(3)
N1 C9 1.462(4)
C10 N13 1.395(3)
C10 C11 1.393(3)
C10 C2 1.522(4)
C5 C6 1.396(4)
C5 C4 1.411(4)
C1 O1 1.233(3)
C1 C2 1.592(4)
C3 C4 1.392(4)
C3 C8 1.408(4)
C3 C2 1.534(4)
C4 H4 0.96(3)
C2 O2 1.432(3)
C6 C7 1.419(4)
C6 H6 1.07(3)
C8 C7 1.400(4)
C11 C12 1.428(4)
C11 H11 1.01(3)
C7 H7 1.04(3)
C12 C13 1.388(4)
C12 H12 1.03(3)
C9 H9A 0.97(4)
C9 H9B 0.98(4)
C9 H9C 1.05(4)
C13 N13 1.381(4)
C13 H13 1.02(3)
C14 N13 1.479(4)
C14 H14A 1.13(8)
C14 H14B 0.99(5)
C14 H14C 1.03(5)
O2 H2 0.94(5)

loop_
_geom_torsion_atom_site_label_1
_geom_torsion_atom_site_label_2
_geom_torsion_atom_site_label_3
_geom_torsion_atom_site_label_4
_geom_torsion
C8 N1 C1 O1 176.3(2)
C9 N1 C1 O1 -1.5(4)
C8 N1 C1 C2 -4.4(3)
C9 N1 C1 C2 177.7(2)
C8 C3 C4 C5 -1.3(4)
C2 C3 C4 C5 177.5(2)
C6 C5 C4 C3 1.4(4)
Cl1 C5 C4 C3 -178.2(2)
N13 C10 C2 O2 54.6(3)
C11 C10 C2 O2 -127.0(3)
N13 C10 C2 C3 -178.7(2)
C11 C10 C2 C3 -0.3(4)
N13 C10 C2 C1 -68.4(3)
C11 C10 C2 C1 110.0(3)
C4 C3 C2 O2 58.0(4)
C8 C3 C2 O2 -123.1(2)
C4 C3 C2 C10 -65.3(4)
C8 C3 C2 C10 113.6(2)
C4 C3 C2 C1 178.3(3)
C8 C3 C2 C1 -2.8(3)
O1 C1 C2 O2 -54.1(3)
N1 C1 C2 O2 126.6(2)
O1 C1 C2 C10 67.0(3)
N1 C1 C2 C10 -112.2(2)
O1 C1 C2 C3 -176.4(3)
N1 C1 C2 C3 4.3(3)
C4 C5 C6 C7 -0.6(4)
Cl1 C5 C6 C7 179.1(2)
C4 C3 C8 C7 0.3(4)
C2 C3 C8 C7 -178.8(2)
C4 C3 C8 N1 179.5(2)
C2 C3 C8 N1 0.5(3)
C1 N1 C8 C7 -178.2(3)
C9 N1 C8 C7 -0.4(4)
C1 N1 C8 C3 2.6(3)
C9 N1 C8 C3 -179.6(2)
N13 C10 C11 C12 -0.5(3)
C2 C10 C11 C12 -179.0(3)
C3 C8 C7 C6 0.6(4)
N1 C8 C7 C6 -178.5(2)
C5 C6 C7 C8 -0.5(4)
C10 C11 C12 C13 0.3(3)
C11 C12 C13 N13 -0.1(3)
C12 C13 N13 C10 -0.2(3)
C12 C13 N13 C14 -175.0(3)
C11 C10 N13 C13 0.4(3)
C2 C10 N13 C13 179.1(2)
C11 C10 N13 C14 174.7(3)
C2 C10 N13 C14 -6.6(4)
